data_2009011
loop_
_publ_author_name
'Linden, Anthony'
'Moya Argilagos, Dally'
'Heimgartner, Heinz'
'Garc\'ia Trimi\~no, Mar\'ia I.'
'Mac\'ias Cabrera, Arturo'

_publ_section_title
;
 `Push--pull' effects in nitroethenamines
;
_journal_issue 10
_journal_name_full 'Acta Crystallographica Section C'
_journal_page_first 1692
_journal_page_last 1698
_journal_paper_doi 10.1107/S0108270199006861
_journal_volume 55
_journal_year 1999
_chemical_formula_moiety 'C4 H8 N2 O2 S '
_chemical_formula_sum 'C4 H8 N2 O2 S'
_chemical_formula_weight 148.18
_chemical_melting_point 384.5(5)
_chemical_name_systematic ' (E)-N-methyl-1-(methylthio)-2-nitroethenylamine'
_space_group_IT_number 2
_symmetry_cell_setting triclinic
_symmetry_space_group_name_Hall '-P 1'
_symmetry_space_group_name_H-M 'P -1'
_cell_angle_alpha 90.65(3)
_cell_angle_beta 106.53(3)
_cell_angle_gamma 105.69(3)
_cell_formula_units_Z 2
_cell_length_a 7.105(3)
_cell_length_b 8.690(3)
_cell_length_c 5.777(2)
_cell_measurement_reflns_used 21
_cell_measurement_temperature 173.0(10)
_cell_measurement_theta_max 20.0
_cell_measurement_theta_min 19.5
_cell_volume 327.7(2)
_computing_cell_refinement 'MSC/AFC Diffractometer Control Software'
_computing_data_collection
;
MSC/AFC Diffractometer Control Software (Molecular Structure
Corporation, 1991)
;
_computing_data_reduction 'TEXSAN (Molecular Structure Corporation, 1989)'
_computing_molecular_graphics 'ORTEPII (Johnson, 1976)'
_computing_publication_material SHELXL97
_computing_structure_refinement 'SHELXL97 (Sheldrick, 1997)'
_computing_structure_solution 'SHELXS86 (Sheldrick, 1990)'
_diffrn_ambient_temperature 173.0(10)
_diffrn_measured_fraction_theta_full 0.999
_diffrn_measured_fraction_theta_max 0.999
_diffrn_measurement_device_type 'Rigaku AFC-5R'
_diffrn_measurement_method '\w/2\q scans'
_diffrn_radiation_monochromator graphite
_diffrn_radiation_source 'Rigaku rotating anode generator'
_diffrn_radiation_type 'Mo K\a'
_diffrn_radiation_wavelength 0.71069
_diffrn_reflns_av_R_equivalents 0.012
_diffrn_reflns_av_sigmaI/netI 0.018
_diffrn_reflns_limit_h_max 9
_diffrn_reflns_limit_h_min 0
_diffrn_reflns_limit_k_max 11
_diffrn_reflns_limit_k_min -12
_diffrn_reflns_limit_l_max 7
_diffrn_reflns_limit_l_min -8
_diffrn_reflns_number 2044
_diffrn_reflns_theta_full 30.0
_diffrn_reflns_theta_max 30
_diffrn_reflns_theta_min 2.5
_diffrn_standards_decay_% insignificant
_diffrn_standards_interval_count 150
_diffrn_standards_number 3
_exptl_absorpt_coefficient_mu 0.419
_exptl_absorpt_correction_type none
_exptl_crystal_colour 'pale yellow'
_exptl_crystal_density_diffrn 1.502
_exptl_crystal_density_meas ?
_exptl_crystal_description prism
_exptl_crystal_F_000 156
_exptl_crystal_size_max 0.42
_exptl_crystal_size_mid 0.42
_exptl_crystal_size_min 0.20
_refine_diff_density_max 0.545
_refine_diff_density_min -0.220
_refine_ls_extinction_method none
_refine_ls_goodness_of_fit_ref 1.208
_refine_ls_hydrogen_treatment mixed
_refine_ls_matrix_type full
_refine_ls_number_parameters 88
_refine_ls_number_reflns 1902
_refine_ls_number_restraints 0
_refine_ls_restrained_S_all 1.208
_refine_ls_R_factor_all 0.043
_refine_ls_R_factor_gt 0.036
_refine_ls_shift/su_max <0.001
_refine_ls_shift/su_mean 0.000
_refine_ls_structure_factor_coef Fsqd
_refine_ls_weighting_details 'w = 1/[\s^2^(Fo^2^)+(0.0454P)^2^+0.1545P] where P=(Fo^2^+2Fc^2^)/3'
_refine_ls_weighting_scheme calc
_refine_ls_wR_factor_ref 0.108
_reflns_number_gt 1693
_reflns_number_total 1902
_reflns_threshold_expression 'I > 2\s(I)'
_cod_data_source_file fg1546.cif
_cod_data_source_block 1a
_cod_depositor_comments
;
The following automatic conversions were performed:

'_chemical_melting_point' value '384-385' was changed to '384.5(5)' -
the average value was taken and precision was estimated.

Automatic conversion script
Id: cif_fix_values 1646 2011-03-28 12:23:43Z adriana 

The following automatic conversions were performed:

'_chemical_melting_point' value '384-385' was changed to '384.5(5)' -
the average value was taken and precision was estimated.

Automatic conversion script
Id: cif_fix_values 1715 2011-07-08 13:25:40Z adriana 

The following automatic conversions were performed:

'_exptl_crystal_density_meas' value 'not measured' was changed to '?'
- the value is perceived as not measured.

Automatic conversion script
Id: cif_fix_values 3008 2015-01-20 13:52:24Z robertas 
;
_cod_original_formula_sum 'C4 H8 N2 O2 S '
_cod_database_code 2009011
_cod_database_fobs_code 2009011

loop_
_symmetry_equiv_pos_as_xyz
x,y,z
-x,-y,-z

loop_
_atom_site_label
_atom_site_fract_x
_atom_site_fract_y
_atom_site_fract_z
_atom_site_U_iso_or_equiv
_atom_site_adp_type
_atom_site_calc_flag
_atom_site_refinement_flags
_atom_site_occupancy
_atom_site_disorder_assembly
_atom_site_disorder_group
_atom_site_type_symbol
S .15312(7) .17553(5) .22936(8) .02946(14) Uani d . 1 . . S
O1 .3617(2) .56934(15) .8449(2) .0321(3) Uani d . 1 . . O
O2 .2706(2) .73298(14) .5802(2) .0317(3) Uani d . 1 . . O
N1 .3454(2) .27745(16) .6846(3) .0251(3) Uani d . 1 . . N
H1 .388(4) .347(3) .799(4) .037(6) Uiso d . 1 . . H
N2 .2888(2) .59665(15) .6275(3) .0237(3) Uani d . 1 . . N
C1 .3782(3) .1198(2) .7192(3) .0311(3) Uani d . 1 . . C
H11 .2460 .0368 .6670 .047 Uiso calc R 1 . . H
H12 .4456 .1145 .8911 .047 Uiso calc R 1 . . H
H13 .4649 .1020 .6226 .047 Uiso calc R 1 . . H
C2 .2254(2) .47630(18) .4436(3) .0243(3) Uani d . 1 . . C
H2 .1618 .4985 .2843 .029 Uiso calc R 1 . . H
C3 .2489(2) .32235(18) .4764(3) .0222(3) Uani d . 1 . . C
C4 -.0038(3) .2610(2) -.0042(3) .0313(3) Uani d . 1 . . C
H41 -.0666 .1846 -.1498 .047 Uiso calc R 1 . . H
H42 .0810 .3605 -.0429 .047 Uiso calc R 1 . . H
H43 -.1115 .2845 .0527 .047 Uiso calc R 1 . . H

loop_
_atom_site_aniso_label
_atom_site_aniso_U_11
_atom_site_aniso_U_22
_atom_site_aniso_U_33
_atom_site_aniso_U_12
_atom_site_aniso_U_13
_atom_site_aniso_U_23
S .0331(2) .0226(2) .0307(2) .00864(15) .00617(16) -.00413(14)
O1 .0395(7) .0273(6) .0259(6) .0117(5) .0022(5) -.0008(4)
O2 .0383(7) .0185(5) .0385(7) .0100(5) .0098(5) .0027(4)
N1 .0282(6) .0193(6) .0281(7) .0076(5) .0082(5) .0011(5)
N2 .0219(6) .0187(6) .0294(6) .0048(5) .0071(5) .0009(5)
C1 .0392(9) .0230(7) .0353(9) .0134(7) .0130(7) .0056(6)
C2 .0245(7) .0202(7) .0262(7) .0060(5) .0051(5) .0002(5)
C3 .0197(6) .0199(6) .0272(7) .0040(5) .0089(5) .0000(5)
C4 .0325(8) .0312(8) .0279(8) .0100(7) .0049(6) -.0028(6)

loop_
_atom_type_symbol
_atom_type_description
_atom_type_scat_dispersion_real
_atom_type_scat_dispersion_imag
_atom_type_scat_source
C C 0.0033 0.0016
; International Tables for Crystallography (1992).
Vol.C, Tables 4.2.6.8 and 6.1.1.4
;
H H 0.0000 0.0000
; International Tables for Crystallography (1992).
Vol.C, Tables 4.2.6.8 and 6.1.1.4
;
N N 0.0061 0.0033
; International Tables for Crystallography (1992).
Vol.C, Tables 4.2.6.8 and 6.1.1.4
;
O O 0.0106 0.0060
; International Tables for Crystallography (1992).
Vol.C, Tables 4.2.6.8 and 6.1.1.4
;
S S 0.1246 0.1234
; International Tables for Crystallography (1992).
Vol.C, Tables 4.2.6.8 and 6.1.1.4
;

loop_
_geom_angle_atom_site_label_1
_geom_angle_atom_site_label_2
_geom_angle_atom_site_label_3
_geom_angle
_geom_angle_publ_flag
C3 S C4 104.11(8) yes
C3 N1 C1 125.24(14) yes
C3 N1 H1 114.3(17) ?
C1 N1 H1 120.5(17) ?
O2 N2 O1 120.19(14) ?
O2 N2 C2 119.59(14) ?
O1 N2 C2 120.20(13) ?
N1 C1 H11 109.5 ?
N1 C1 H12 109.5 ?
H11 C1 H12 109.5 ?
N1 C1 H13 109.5 ?
H11 C1 H13 109.5 ?
H12 C1 H13 109.5 ?
N2 C2 C3 123.83(14) yes
N2 C2 H2 118.1 ?
C3 C2 H2 118.1 ?
N1 C3 C2 124.67(14) yes
N1 C3 S 115.49(12) yes
C2 C3 S 119.81(12) yes
S C4 H41 109.5 ?
S C4 H42 109.5 ?
H41 C4 H42 109.5 ?
S C4 H43 109.5 ?
H41 C4 H43 109.5 ?
H42 C4 H43 109.5 ?

loop_
_geom_bond_atom_site_label_1
_geom_bond_atom_site_label_2
_geom_bond_site_symmetry_2
_geom_bond_distance
_geom_bond_publ_flag
S C3 . 1.7505(17) yes
S C4 . 1.7973(19) yes
O1 N2 . 1.2667(19) ?
O2 N2 . 1.2510(17) ?
N1 C1 . 1.457(2) yes
N1 C3 . 1.325(2) yes
N1 H1 . .82(3) ?
N2 C2 . 1.369(2) yes
C1 H11 . .9800 ?
C1 H12 . .9800 ?
C1 H13 . .9800 ?
C2 C3 . 1.401(2) yes
C2 H2 . .9500 ?
C4 H41 . .9800 ?
C4 H42 . .9800 ?
C4 H43 . .9800 ?

loop_
_geom_hbond_atom_site_label_D
_geom_hbond_atom_site_label_H
_geom_hbond_atom_site_label_A
_geom_hbond_site_symmetry_A
_geom_hbond_distance_DH
_geom_hbond_distance_HA
_geom_hbond_distance_DA
_geom_hbond_angle_DHA
_geom_hbond_publ_flag
N1 H1 O1 . 0.82(3) 2.01(2) 2.652(2) 135(2) yes
N1 H1 O1 2_667 0.82(3) 2.26(2) 2.948(2) 142(2) yes

loop_
_geom_torsion_atom_site_label_1
_geom_torsion_atom_site_label_2
_geom_torsion_atom_site_label_3
_geom_torsion_atom_site_label_4
_geom_torsion
_geom_torsion_publ_flag
O2 N2 C2 C3 176.61(14) ?
O1 N2 C2 C3 -4.8(2) yes
C1 N1 C3 C2 -177.36(15) ?
C1 N1 C3 S 0.8(2) ?
N2 C2 C3 N1 -4.3(2) ?
N2 C2 C3 S 177.58(12) ?
C4 S C3 N1 170.23(12) ?
C4 S C3 C2 -11.48(15) yes

loop_
_cod_related_entry_id
_cod_related_entry_database
_cod_related_entry_code
1 ChemSpider 2299656
